data_1547202
loop_
_publ_author_name
'Naik Tameen Khan'
'Marium Bibi'
'Sammer Yousuf'
'Izhar Husain Qureshi'
Atta-ur-Rahman
'Abdullah Mohammad Al-Majid'
'Muhammad Ahmed Mesaik'
'Ahmed Shukralla Khalid'
'Samina A Sattar'
Atia-tul-Wahab
'M Iqbal Choudhary'

_publ_section_title
;
 Synthesis of some potent immunomodulatory and anti-inflammatory
 metabolites by fungal transformation of anabolic steroid oxymetholone
;
_journal_name_full 'Chemistry Central Journal'
_journal_page_first 153
_journal_paper_doi 10.1186/1752-153X-6-153
_journal_volume 6
_journal_year 2012
_chemical_formula_moiety 'C21 H32 O3'
_chemical_formula_sum 'C21 H32 O3'
_chemical_formula_weight 332.47
_space_group_IT_number 19
_symmetry_cell_setting orthorhombic
_symmetry_space_group_name_Hall 'P 2ac 2ab'
_symmetry_space_group_name_H-M 'P 21 21 21'
_atom_sites_solution_hydrogens geom
_atom_sites_solution_primary direct
_atom_sites_solution_secondary difmap
_cell_angle_alpha 90.00
_cell_angle_beta 90.00
_cell_angle_gamma 90.00
_cell_formula_units_Z 8
_cell_length_a 7.715(4)
_cell_length_b 13.604(7)
_cell_length_c 36.769(16)
_cell_measurement_temperature 297(2)
_cell_measurement_theta_max 25.5
_cell_measurement_theta_min 1.11
_cell_volume 3859(3)
_computing_cell_refinement 'SMART (Siemens, 1996)'
_computing_data_collection 'SMART (Siemens, 1996)'
_computing_data_reduction SAINT
_computing_molecular_graphics 'SHELXTL (Sheldrick, 1997b)'
_computing_publication_material
;
SHELXTL, PARST (Nardelli, 1995) and PLATON (Spek, 2003)
;
_computing_structure_refinement 'SHELXL-97 (Sheldrick, 1997)'
_computing_structure_solution 'SHELXS-97 (Sheldrick, 1990)'
_diffrn_ambient_temperature 297(2)
_diffrn_detector_area_resol_mean 8.33
_diffrn_measured_fraction_theta_full 1.000
_diffrn_measured_fraction_theta_max 1.000
_diffrn_measurement_device_type
;
Bruker SMART APEX CCD area-detector diffractometer
;
_diffrn_measurement_method '\w scan'
_diffrn_radiation_monochromator graphite
_diffrn_radiation_source 'fine-focus sealed tube'
_diffrn_radiation_type MoK\a
_diffrn_radiation_wavelength 0.71073
_diffrn_reflns_av_R_equivalents 0.1228
_diffrn_reflns_av_sigmaI/netI 0.0854
_diffrn_reflns_limit_h_max 9
_diffrn_reflns_limit_h_min -8
_diffrn_reflns_limit_k_max 16
_diffrn_reflns_limit_k_min -16
_diffrn_reflns_limit_l_max 44
_diffrn_reflns_limit_l_min -40
_diffrn_reflns_number 22826
_diffrn_reflns_theta_full 25.50
_diffrn_reflns_theta_max 25.50
_diffrn_reflns_theta_min 1.11
_diffrn_standards_decay_% 0
_diffrn_standards_interval_count 0
_diffrn_standards_interval_time 0
_diffrn_standards_number 0
_exptl_absorpt_coefficient_mu 0.074
_exptl_absorpt_correction_T_max 0.9948
_exptl_absorpt_correction_T_min 0.9867
_exptl_absorpt_correction_type multi-scan
_exptl_absorpt_process_details 'SADABS(Bruker, 2000)'
_exptl_crystal_colour colorles
_exptl_crystal_density_diffrn 1.145
_exptl_crystal_density_method 'not measured'
_exptl_crystal_description plate
_exptl_crystal_F_000 1456
_exptl_crystal_size_max 0.18
_exptl_crystal_size_mid 0.13
_exptl_crystal_size_min 0.07
_refine_diff_density_max 0.226
_refine_diff_density_min -0.229
_refine_diff_density_rms 0.044
_refine_ls_abs_structure_details 'Flack H D (1983), Acta Cryst. A39, 876-881'
_refine_ls_abs_structure_Flack 0(10)
_refine_ls_extinction_method none
_refine_ls_goodness_of_fit_ref 1.033
_refine_ls_hydrogen_treatment mixed
_refine_ls_matrix_type full
_refine_ls_number_parameters 433
_refine_ls_number_reflns 4091
_refine_ls_number_restraints 0
_refine_ls_restrained_S_all 1.033
_refine_ls_R_factor_all 0.1210
_refine_ls_R_factor_gt 0.0610
_refine_ls_shift/su_max 0.000
_refine_ls_shift/su_mean 0.000
_refine_ls_structure_factor_coef Fsqd
_refine_ls_weighting_details 'calc w=1/[\s^2^(Fo^2^)+(0.0784P)^2^+0.0000P] where P=(Fo^2^+2Fc^2^)/3'
_refine_ls_weighting_scheme calc
_refine_ls_wR_factor_gt 0.1293
_refine_ls_wR_factor_ref 0.1691
_reflns_number_gt 2422
_reflns_number_total 4091
_reflns_threshold_expression I>2\s(I)
_cod_data_source_file 13065_2012_549_MOESM3_ESM.cif
_cod_data_source_block a
_cod_depositor_comments
;
The following automatic conversions were performed:

'_symmetry_cell_setting' value 'Orthorhombic' changed to
'orthorhombic' according to the built-in table from CIF Core
dictionary named 'cif_core.dic' version 2.4.1 from 2010-06-29.

Automatic conversion script
Id: cif_fix_values 5376 2017-05-30 11:51:03Z andrius 
;
_cod_original_sg_symbol_H-M P212121
_cod_database_code 1547202

loop_
_symmetry_equiv_pos_as_xyz
'x, y, z'
'-x+1/2, -y, z+1/2'
'-x, y+1/2, -z+1/2'
'x+1/2, -y+1/2, -z'

loop_
_atom_site_label
_atom_site_type_symbol
_atom_site_fract_x
_atom_site_fract_y
_atom_site_fract_z
_atom_site_U_iso_or_equiv
_atom_site_adp_type
_atom_site_occupancy
_atom_site_symmetry_multiplicity
_atom_site_calc_flag
_atom_site_refinement_flags
_atom_site_disorder_assembly
_atom_site_disorder_group
O1 O 0.6449(5) 0.3775(3) 0.13378(9) 0.0569(11) Uani 1 1 d . . .
H1A H 0.7315 0.3451 0.1386 0.085 Uiso 1 1 calc R . .
O2 O 0.7126(6) 0.6081(3) 0.06096(9) 0.0606(12) Uani 1 1 d . . .
O3 O 0.1586(5) 0.7350(3) 0.33094(8) 0.0577(12) Uani 1 1 d . . .
H3A H 0.0664 0.7336 0.3420 0.087 Uiso 1 1 calc R . .
O1A O 0.3058(5) 0.3662(3) 0.13433(9) 0.0547(10) Uani 1 1 d . . .
H1AA H 0.2455 0.3188 0.1289 0.082 Uiso 1 1 calc R . .
O2A O 0.0745(6) 0.6402(3) 0.12699(10) 0.0683(13) Uani 1 1 d . . .
O3A O 0.5891(5) 0.2780(3) -0.11671(9) 0.0499(10) Uani 1 1 d . . .
H3AA H 0.6804 0.2473 -0.1180 0.075 Uiso 1 1 calc R . .
C1 C 0.6098(7) 0.5764(4) 0.15371(13) 0.0440(14) Uani 1 1 d . . .
H1B H 0.5972 0.5251 0.1702 0.053 Uiso 1 1 calc R . .
C2 C 0.6526(7) 0.5527(4) 0.12006(13) 0.0452(14) Uani 1 1 d . . .
C3 C 0.6748(7) 0.6292(5) 0.09198(14) 0.0476(14) Uani 1 1 d . . .
C4 C 0.6501(8) 0.7335(4) 0.10391(14) 0.0567(17) Uani 1 1 d . . .
H4A H 0.6074 0.7719 0.0836 0.068 Uiso 1 1 calc R . .
H4B H 0.7613 0.7606 0.1111 0.068 Uiso 1 1 calc R . .
C5 C 0.5250(8) 0.7428(4) 0.13521(12) 0.0477(15) Uani 1 1 d . . .
H5A H 0.4147 0.7157 0.1266 0.057 Uiso 1 1 calc R . .
C6 C 0.4880(10) 0.8489(4) 0.14580(15) 0.069(2) Uani 1 1 d . . .
H6A H 0.4526 0.8858 0.1245 0.082 Uiso 1 1 calc R . .
H6B H 0.5926 0.8789 0.1554 0.082 Uiso 1 1 calc R . .
C7 C 0.3450(10) 0.8527(5) 0.17441(14) 0.071(2) Uani 1 1 d . . .
H7A H 0.2373 0.8299 0.1637 0.085 Uiso 1 1 calc R . .
H7B H 0.3285 0.9202 0.1822 0.085 Uiso 1 1 calc R . .
C8 C 0.3890(8) 0.7891(4) 0.20748(13) 0.0495(15) Uani 1 1 d . . .
H8A H 0.4918 0.8171 0.2192 0.059 Uiso 1 1 calc R . .
C9 C 0.4321(8) 0.6826(4) 0.19636(12) 0.0441(14) Uani 1 1 d . . .
H9A H 0.3286 0.6573 0.1841 0.053 Uiso 1 1 calc R . .
C10 C 0.5795(7) 0.6789(4) 0.16787(12) 0.0439(14) Uani 1 1 d . . .
C11 C 0.4607(9) 0.6162(4) 0.22938(13) 0.0624(18) Uani 1 1 d . . .
H11A H 0.4695 0.5486 0.2212 0.075 Uiso 1 1 calc R . .
H11B H 0.5699 0.6336 0.2408 0.075 Uiso 1 1 calc R . .
C12 C 0.3166(9) 0.6236(4) 0.25755(14) 0.0635(19) Uani 1 1 d . . .
H12C H 0.2106 0.5966 0.2475 0.076 Uiso 1 1 calc R . .
H12D H 0.3475 0.5847 0.2787 0.076 Uiso 1 1 calc R . .
C13 C 0.2851(8) 0.7293(4) 0.26913(13) 0.0474(14) Uani 1 1 d . . .
C14 C 0.2451(8) 0.7887(4) 0.23478(13) 0.0485(15) Uani 1 1 d . . .
H14B H 0.1460 0.7566 0.2231 0.058 Uiso 1 1 calc R . .
C15 C 0.1787(10) 0.8874(5) 0.24953(15) 0.073(2) Uani 1 1 d . . .
H15C H 0.2740 0.9324 0.2539 0.088 Uiso 1 1 calc R . .
H15D H 0.0982 0.9176 0.2326 0.088 Uiso 1 1 calc R . .
C16 C 0.0876(9) 0.8606(5) 0.28519(15) 0.071(2) Uani 1 1 d . . .
H16C H -0.0363 0.8712 0.2830 0.086 Uiso 1 1 calc R . .
H16D H 0.1309 0.9012 0.3049 0.086 Uiso 1 1 calc R . .
C17 C 0.1255(8) 0.7515(5) 0.29290(14) 0.0533(16) Uani 1 1 d . . .
C18 C 0.4462(8) 0.7695(5) 0.28849(14) 0.0631(18) Uani 1 1 d . . .
H18D H 0.4677 0.7318 0.3101 0.095 Uiso 1 1 calc R . .
H18E H 0.4274 0.8370 0.2949 0.095 Uiso 1 1 calc R . .
H18F H 0.5445 0.7648 0.2726 0.095 Uiso 1 1 calc R . .
C19 C 0.7536(8) 0.7120(5) 0.18458(15) 0.0627(18) Uani 1 1 d . . .
H19D H 0.7813 0.6707 0.2049 0.094 Uiso 1 1 calc R . .
H19E H 0.7442 0.7789 0.1926 0.094 Uiso 1 1 calc R . .
H19F H 0.8434 0.7069 0.1666 0.094 Uiso 1 1 calc R . .
C20 C -0.0300(9) 0.6867(6) 0.28490(15) 0.081(2) Uani 1 1 d . . .
H20D H -0.0012 0.6194 0.2899 0.121 Uiso 1 1 calc R . .
H20E H -0.0616 0.6933 0.2598 0.121 Uiso 1 1 calc R . .
H20F H -0.1256 0.7065 0.2999 0.121 Uiso 1 1 calc R . .
C21 C 0.6876(9) 0.4499(4) 0.10758(14) 0.0546(16) Uani 1 1 d . . .
H21A H 0.6216 0.4375 0.0856 0.065 Uiso 1 1 calc R . .
H21B H 0.8096 0.4439 0.1015 0.065 Uiso 1 1 calc R . .
C1A C 0.2380(7) 0.4610(4) 0.06683(13) 0.0409(13) Uani 1 1 d . . .
H1AB H 0.2792 0.3968 0.0676 0.049 Uiso 1 1 calc R . .
C2A C 0.1966(7) 0.5028(4) 0.09799(13) 0.0406(13) Uani 1 1 d . . .
C3A C 0.1307(7) 0.6044(4) 0.09905(15) 0.0460(14) Uani 1 1 d . . .
C4A C 0.1328(8) 0.6623(4) 0.06445(13) 0.0475(14) Uani 1 1 d . . .
H4AA H 0.1660 0.7296 0.0698 0.057 Uiso 1 1 calc R . .
H4AB H 0.0167 0.6636 0.0543 0.057 Uiso 1 1 calc R . .
C5A C 0.2571(7) 0.6203(3) 0.03624(12) 0.0401(13) Uani 1 1 d . . .
H5AA H 0.3743 0.6264 0.0463 0.048 Uiso 1 1 calc R . .
C6A C 0.2532(8) 0.6792(3) 0.00073(13) 0.0456(14) Uani 1 1 d . . .
H6AA H 0.1385 0.6754 -0.0100 0.055 Uiso 1 1 calc R . .
H6AB H 0.2785 0.7477 0.0058 0.055 Uiso 1 1 calc R . .
C7A C 0.3850(8) 0.6389(3) -0.02555(13) 0.0438(13) Uani 1 1 d . . .
H7AA H 0.5004 0.6489 -0.0157 0.053 Uiso 1 1 calc R . .
H7AB H 0.3773 0.6747 -0.0483 0.053 Uiso 1 1 calc R . .
C8A C 0.3574(7) 0.5298(3) -0.03283(12) 0.0366(12) Uani 1 1 d . . .
H8AA H 0.2426 0.5204 -0.0437 0.044 Uiso 1 1 calc R . .
C9A C 0.3663(8) 0.4719(3) 0.00333(12) 0.0396(13) Uani 1 1 d . . .
H9AA H 0.4781 0.4878 0.0145 0.048 Uiso 1 1 calc R . .
C10A C 0.2238(7) 0.5093(3) 0.02972(12) 0.0358(12) Uani 1 1 d . . .
C11A C 0.3647(9) 0.3595(4) -0.00295(13) 0.0529(16) Uani 1 1 d . . .
H11C H 0.3880 0.3267 0.0200 0.064 Uiso 1 1 calc R . .
H11D H 0.2500 0.3399 -0.0109 0.064 Uiso 1 1 calc R . .
C12A C 0.4966(9) 0.3259(4) -0.03086(13) 0.0547(17) Uani 1 1 d . . .
H12A H 0.4836 0.2559 -0.0350 0.066 Uiso 1 1 calc R . .
H12B H 0.6126 0.3374 -0.0216 0.066 Uiso 1 1 calc R . .
C13A C 0.4737(7) 0.3807(3) -0.06671(12) 0.0380(12) Uani 1 1 d . . .
C14A C 0.4940(8) 0.4907(3) -0.05884(12) 0.0406(13) Uani 1 1 d . . .
H14A H 0.6071 0.4999 -0.0472 0.049 Uiso 1 1 calc R . .
C15A C 0.5049(9) 0.5366(4) -0.09683(13) 0.0549(16) Uani 1 1 d . . .
H15A H 0.5742 0.5961 -0.0965 0.066 Uiso 1 1 calc R . .
H15B H 0.3904 0.5521 -0.1061 0.066 Uiso 1 1 calc R . .
C16A C 0.5920(9) 0.4567(4) -0.12003(14) 0.0573(17) Uani 1 1 d . . .
H16A H 0.5199 0.4408 -0.1408 0.069 Uiso 1 1 calc R . .
H16B H 0.7034 0.4797 -0.1288 0.069 Uiso 1 1 calc R . .
C17A C 0.6159(7) 0.3664(4) -0.09607(13) 0.0425(13) Uani 1 1 d . . .
C18A C 0.2969(8) 0.3551(5) -0.08315(14) 0.0543(16) Uani 1 1 d . . .
H18A H 0.2087 0.3619 -0.0649 0.081 Uiso 1 1 calc R . .
H18B H 0.2986 0.2886 -0.0919 0.081 Uiso 1 1 calc R . .
H18C H 0.2725 0.3989 -0.1030 0.081 Uiso 1 1 calc R . .
C19A C 0.0418(8) 0.4874(4) 0.01558(14) 0.0520(15) Uani 1 1 d . . .
H19A H -0.0424 0.5112 0.0327 0.078 Uiso 1 1 calc R . .
H19B H 0.0280 0.4177 0.0126 0.078 Uiso 1 1 calc R . .
H19C H 0.0253 0.5194 -0.0074 0.078 Uiso 1 1 calc R . .
C20A C 0.7990(8) 0.3582(5) -0.08157(15) 0.0646(18) Uani 1 1 d . . .
H20A H 0.8784 0.3514 -0.1015 0.097 Uiso 1 1 calc R . .
H20B H 0.8076 0.3017 -0.0660 0.097 Uiso 1 1 calc R . .
H20C H 0.8270 0.4163 -0.0680 0.097 Uiso 1 1 calc R . .
C21A C 0.2035(8) 0.4516(4) 0.13452(14) 0.0501(15) Uani 1 1 d . . .
H21C H 0.2493 0.4969 0.1525 0.060 Uiso 1 1 calc R . .
H21D H 0.0865 0.4344 0.1418 0.060 Uiso 1 1 calc R . .

loop_
_atom_site_aniso_label
_atom_site_aniso_U_11
_atom_site_aniso_U_22
_atom_site_aniso_U_33
_atom_site_aniso_U_23
_atom_site_aniso_U_13
_atom_site_aniso_U_12
O1 0.059(3) 0.055(3) 0.057(2) 0.003(2) 0.003(2) 0.015(2)
O2 0.063(3) 0.084(3) 0.034(2) -0.0044(19) 0.009(2) 0.000(2)
O3 0.051(3) 0.092(3) 0.030(2) -0.0030(19) 0.0112(18) -0.004(2)
O1A 0.060(3) 0.050(2) 0.054(2) 0.0066(19) -0.0113(19) -0.010(2)
O2A 0.077(3) 0.076(3) 0.052(2) -0.019(2) 0.010(2) 0.018(3)
O3A 0.050(3) 0.049(2) 0.051(2) -0.0141(17) -0.0016(19) 0.0100(19)
C1 0.047(4) 0.051(3) 0.034(3) 0.001(2) -0.001(3) 0.004(3)
C2 0.040(4) 0.060(4) 0.035(3) -0.003(3) 0.001(3) -0.005(3)
C3 0.038(3) 0.071(4) 0.034(3) -0.004(3) 0.002(2) -0.003(3)
C4 0.066(5) 0.067(4) 0.037(3) 0.010(3) 0.018(3) -0.002(3)
C5 0.061(4) 0.052(4) 0.031(3) 0.007(2) 0.006(3) 0.002(3)
C6 0.096(6) 0.058(4) 0.052(3) 0.015(3) 0.018(4) 0.008(4)
C7 0.111(6) 0.058(4) 0.043(3) 0.011(3) 0.022(4) 0.018(4)
C8 0.059(4) 0.049(3) 0.040(3) 0.001(2) 0.005(3) 0.004(3)
C9 0.054(4) 0.046(3) 0.033(3) 0.002(2) 0.003(3) 0.002(3)
C10 0.049(4) 0.055(4) 0.028(3) 0.000(2) 0.001(3) 0.000(3)
C11 0.093(5) 0.058(4) 0.036(3) 0.010(3) 0.015(3) 0.020(4)
C12 0.094(6) 0.062(4) 0.035(3) 0.010(3) 0.011(3) -0.001(4)
C13 0.046(4) 0.065(4) 0.031(3) -0.003(3) 0.002(3) 0.005(3)
C14 0.055(4) 0.055(4) 0.035(3) 0.001(3) 0.004(3) 0.007(3)
C15 0.094(6) 0.074(5) 0.053(4) 0.001(3) 0.020(4) 0.023(4)
C16 0.069(5) 0.095(5) 0.050(3) 0.003(3) 0.013(3) 0.028(4)
C17 0.045(4) 0.081(4) 0.034(3) -0.004(3) 0.004(3) 0.000(3)
C18 0.047(4) 0.098(5) 0.045(3) -0.007(3) 0.002(3) 0.001(4)
C19 0.055(5) 0.083(5) 0.050(3) -0.020(3) 0.001(3) -0.008(4)
C20 0.058(5) 0.139(7) 0.046(3) -0.008(4) 0.001(3) -0.031(5)
C21 0.055(4) 0.064(4) 0.045(3) -0.001(3) 0.010(3) 0.001(3)
C1A 0.046(4) 0.033(3) 0.044(3) 0.001(2) 0.003(3) 0.001(3)
C2A 0.037(3) 0.044(3) 0.041(3) 0.002(2) 0.003(2) -0.002(3)
C3A 0.039(4) 0.053(4) 0.046(3) -0.008(3) 0.001(3) -0.003(3)
C4A 0.059(4) 0.035(3) 0.049(3) -0.007(2) -0.001(3) 0.005(3)
C5A 0.041(3) 0.037(3) 0.042(3) -0.002(2) 0.002(2) 0.002(3)
C6A 0.057(4) 0.028(3) 0.052(3) 0.000(2) 0.005(3) 0.004(3)
C7A 0.054(4) 0.030(3) 0.047(3) 0.003(2) 0.005(3) -0.001(3)
C8A 0.046(3) 0.028(3) 0.036(3) 0.005(2) -0.006(2) -0.001(2)
C9A 0.053(4) 0.030(3) 0.036(3) 0.003(2) -0.001(3) 0.004(3)
C10A 0.038(3) 0.033(3) 0.036(3) -0.003(2) 0.002(2) 0.001(2)
C11A 0.083(5) 0.031(3) 0.045(3) 0.007(2) 0.015(3) 0.011(3)
C12A 0.086(5) 0.031(3) 0.046(3) 0.006(2) 0.007(3) 0.012(3)
C13A 0.044(3) 0.035(3) 0.035(3) 0.000(2) -0.004(2) 0.002(3)
C14A 0.049(4) 0.035(3) 0.038(3) 0.004(2) 0.000(3) 0.000(3)
C15A 0.082(5) 0.042(3) 0.041(3) 0.005(2) 0.015(3) 0.000(3)
C16A 0.075(5) 0.052(4) 0.045(3) 0.002(3) 0.014(3) 0.002(3)
C17A 0.046(4) 0.043(3) 0.038(3) -0.007(2) 0.003(3) 0.000(3)
C18A 0.051(4) 0.049(4) 0.063(4) -0.012(3) 0.003(3) -0.007(3)
C19A 0.051(4) 0.052(4) 0.053(3) 0.000(3) 0.004(3) -0.007(3)
C20A 0.051(4) 0.079(5) 0.064(4) -0.012(4) 0.000(3) -0.003(4)
C21A 0.050(4) 0.057(4) 0.043(3) -0.004(3) -0.002(3) -0.003(3)

loop_
_atom_type_symbol
_atom_type_description
_atom_type_scat_dispersion_real
_atom_type_scat_dispersion_imag
_atom_type_scat_source
C C 0.0033 0.0000 'International Tables Vol C Tables 4.2.6.8 and 6.1.1.4'
H H 0.0000 0.0000 'International Tables Vol C Tables 4.2.6.8 and 6.1.1.4'
O O 0.0106 0.0000 'International Tables Vol C Tables 4.2.6.8 and 6.1.1.4'

loop_
_geom_angle_atom_site_label_1
_geom_angle_atom_site_label_2
_geom_angle_atom_site_label_3
_geom_angle
_geom_angle_site_symmetry_1
_geom_angle_site_symmetry_3
C21 O1 H1A 109.5 . .
C17 O3 H3A 109.5 . .
C21A O1A H1AA 109.5 . .
C17A O3A H3AA 109.5 . .
C2 C1 C10 126.0(5) . .
C2 C1 H1B 117.0 . .
C10 C1 H1B 117.0 . .
C1 C2 C3 120.8(5) . .
C1 C2 C21 124.1(5) . .
C3 C2 C21 115.1(4) . .
O2 C3 C2 121.2(5) . .
O2 C3 C4 122.1(5) . .
C2 C3 C4 116.6(4) . .
C3 C4 C5 112.6(4) . .
C3 C4 H4A 109.1 . .
C5 C4 H4A 109.1 . .
C3 C4 H4B 109.1 . .
C5 C4 H4B 109.1 . .
H4A C4 H4B 107.8 . .
C4 C5 C6 113.3(4) . .
C4 C5 C10 111.9(5) . .
C6 C5 C10 112.8(4) . .
C4 C5 H5A 106.1 . .
C6 C5 H5A 106.1 . .
C10 C5 H5A 106.1 . .
C5 C6 C7 110.1(5) . .
C5 C6 H6A 109.6 . .
C7 C6 H6A 109.6 . .
C5 C6 H6B 109.6 . .
C7 C6 H6B 109.6 . .
H6A C6 H6B 108.2 . .
C6 C7 C8 111.6(5) . .
C6 C7 H7A 109.3 . .
C8 C7 H7A 109.3 . .
C6 C7 H7B 109.3 . .
C8 C7 H7B 109.3 . .
H7A C7 H7B 108.0 . .
C14 C8 C7 111.7(5) . .
C14 C8 C9 109.5(4) . .
C7 C8 C9 111.6(4) . .
C14 C8 H8A 107.9 . .
C7 C8 H8A 107.9 . .
C9 C8 H8A 107.9 . .
C11 C9 C8 112.1(4) . .
C11 C9 C10 114.4(5) . .
C8 C9 C10 111.6(4) . .
C11 C9 H9A 106.0 . .
C8 C9 H9A 106.0 . .
C10 C9 H9A 106.0 . .
C1 C10 C5 107.2(4) . .
C1 C10 C19 105.8(5) . .
C5 C10 C19 112.5(5) . .
C1 C10 C9 112.2(4) . .
C5 C10 C9 108.0(4) . .
C19 C10 C9 111.1(4) . .
C12 C11 C9 113.3(5) . .
C12 C11 H11A 108.9 . .
C9 C11 H11A 108.9 . .
C12 C11 H11B 108.9 . .
C9 C11 H11B 108.9 . .
H11A C11 H11B 107.7 . .
C13 C12 C11 111.7(5) . .
C13 C12 H12C 109.3 . .
C11 C12 H12C 109.3 . .
C13 C12 H12D 109.3 . .
C11 C12 H12D 109.3 . .
H12C C12 H12D 107.9 . .
C12 C13 C14 107.5(4) . .
C12 C13 C18 109.8(5) . .
C14 C13 C18 111.0(5) . .
C12 C13 C17 118.2(5) . .
C14 C13 C17 101.7(5) . .
C18 C13 C17 108.3(4) . .
C8 C14 C13 113.9(5) . .
C8 C14 C15 118.7(5) . .
C13 C14 C15 103.7(4) . .
C8 C14 H14B 106.6 . .
C13 C14 H14B 106.6 . .
C15 C14 H14B 106.6 . .
C16 C15 C14 104.3(5) . .
C16 C15 H15C 110.9 . .
C14 C15 H15C 110.9 . .
C16 C15 H15D 110.9 . .
C14 C15 H15D 110.9 . .
H15C C15 H15D 108.9 . .
C15 C16 C17 107.5(5) . .
C15 C16 H16C 110.2 . .
C17 C16 H16C 110.2 . .
C15 C16 H16D 110.2 . .
C17 C16 H16D 110.2 . .
H16C C16 H16D 108.5 . .
O3 C17 C20 103.8(5) . .
O3 C17 C16 111.3(4) . .
C20 C17 C16 112.0(6) . .
O3 C17 C13 112.3(5) . .
C20 C17 C13 114.1(5) . .
C16 C17 C13 103.7(5) . .
C13 C18 H18D 109.5 . .
C13 C18 H18E 109.5 . .
H18D C18 H18E 109.5 . .
C13 C18 H18F 109.5 . .
H18D C18 H18F 109.5 . .
H18E C18 H18F 109.5 . .
C10 C19 H19D 109.5 . .
C10 C19 H19E 109.5 . .
H19D C19 H19E 109.5 . .
C10 C19 H19F 109.5 . .
H19D C19 H19F 109.5 . .
H19E C19 H19F 109.5 . .
C17 C20 H20D 109.5 . .
C17 C20 H20E 109.5 . .
H20D C20 H20E 109.5 . .
C17 C20 H20F 109.5 . .
H20D C20 H20F 109.5 . .
H20E C20 H20F 109.5 . .
O1 C21 C2 113.5(4) . .
O1 C21 H21A 108.9 . .
C2 C21 H21A 108.9 . .
O1 C21 H21B 108.9 . .
C2 C21 H21B 108.9 . .
H21A C21 H21B 107.7 . .
C2A C1A C10A 125.2(5) . .
C2A C1A H1AB 117.4 . .
C10A C1A H1AB 117.4 . .
C1A C2A C3A 120.7(5) . .
C1A C2A C21A 124.3(5) . .
C3A C2A C21A 114.9(5) . .
O2A C3A C2A 121.4(5) . .
O2A C3A C4A 120.7(5) . .
C2A C3A C4A 117.9(5) . .
C3A C4A C5A 112.8(4) . .
C3A C4A H4AA 109.0 . .
C5A C4A H4AA 109.0 . .
C3A C4A H4AB 109.0 . .
C5A C4A H4AB 109.0 . .
H4AA C4A H4AB 107.8 . .
C4A C5A C6A 111.8(4) . .
C4A C5A C10A 111.5(4) . .
C6A C5A C10A 112.0(4) . .
C4A C5A H5AA 107.1 . .
C6A C5A H5AA 107.1 . .
C10A C5A H5AA 107.1 . .
C7A C6A C5A 110.1(4) . .
C7A C6A H6AA 109.6 . .
C5A C6A H6AA 109.6 . .
C7A C6A H6AB 109.6 . .
C5A C6A H6AB 109.6 . .
H6AA C6A H6AB 108.2 . .
C6A C7A C8A 111.9(4) . .
C6A C7A H7AA 109.2 . .
C8A C7A H7AA 109.2 . .
C6A C7A H7AB 109.2 . .
C8A C7A H7AB 109.2 . .
H7AA C7A H7AB 107.9 . .
C14A C8A C7A 110.8(4) . .
C14A C8A C9A 109.4(4) . .
C7A C8A C9A 109.8(4) . .
C14A C8A H8AA 108.9 . .
C7A C8A H8AA 108.9 . .
C9A C8A H8AA 108.9 . .
C11A C9A C8A 112.0(4) . .
C11A C9A C10A 114.3(4) . .
C8A C9A C10A 109.8(4) . .
C11A C9A H9AA 106.7 . .
C8A C9A H9AA 106.7 . .
C10A C9A H9AA 106.7 . .
C1A C10A C19A 106.7(4) . .
C1A C10A C5A 105.7(4) . .
C19A C10A C5A 113.3(4) . .
C1A C10A C9A 111.7(4) . .
C19A C10A C9A 112.0(4) . .
C5A C10A C9A 107.4(4) . .
C12A C11A C9A 113.2(4) . .
C12A C11A H11C 108.9 . .
C9A C11A H11C 108.9 . .
C12A C11A H11D 108.9 . .
C9A C11A H11D 108.9 . .
H11C C11A H11D 107.8 . .
C11A C12A C13A 111.1(5) . .
C11A C12A H12A 109.4 . .
C13A C12A H12A 109.4 . .
C11A C12A H12B 109.4 . .
C13A C12A H12B 109.4 . .
H12A C12A H12B 108.0 . .
C12A C13A C18A 109.5(5) . .
C12A C13A C14A 107.6(4) . .
C18A C13A C14A 112.8(4) . .
C12A C13A C17A 117.3(4) . .
C18A C13A C17A 109.1(4) . .
C14A C13A C17A 100.4(4) . .
C8A C14A C15A 118.0(4) . .
C8A C14A C13A 112.9(4) . .
C15A C14A C13A 103.4(4) . .
C8A C14A H14A 107.3 . .
C15A C14A H14A 107.3 . .
C13A C14A H14A 107.3 . .
C14A C15A C16A 104.0(4) . .
C14A C15A H15A 111.0 . .
C16A C15A H15A 111.0 . .
C14A C15A H15B 111.0 . .
C16A C15A H15B 111.0 . .
H15A C15A H15B 109.0 . .
C17A C16A C15A 107.6(4) . .
C17A C16A H16A 110.2 . .
C15A C16A H16A 110.2 . .
C17A C16A H16B 110.2 . .
C15A C16A H16B 110.2 . .
H16A C16A H16B 108.5 . .
O3A C17A C20A 105.0(5) . .
O3A C17A C16A 110.6(4) . .
C20A C17A C16A 112.1(5) . .
O3A C17A C13A 111.8(4) . .
C20A C17A C13A 115.1(4) . .
C16A C17A C13A 102.5(4) . .
C13A C18A H18A 109.5 . .
C13A C18A H18B 109.5 . .
H18A C18A H18B 109.5 . .
C13A C18A H18C 109.5 . .
H18A C18A H18C 109.5 . .
H18B C18A H18C 109.5 . .
C10A C19A H19A 109.5 . .
C10A C19A H19B 109.5 . .
H19A C19A H19B 109.5 . .
C10A C19A H19C 109.5 . .
H19A C19A H19C 109.5 . .
H19B C19A H19C 109.5 . .
C17A C20A H20A 109.5 . .
C17A C20A H20B 109.5 . .
H20A C20A H20B 109.5 . .
C17A C20A H20C 109.5 . .
H20A C20A H20C 109.5 . .
H20B C20A H20C 109.5 . .
O1A C21A C2A 113.3(4) . .
O1A C21A H21C 108.9 . .
C2A C21A H21C 108.9 . .
O1A C21A H21D 108.9 . .
C2A C21A H21D 108.9 . .
H21C C21A H21D 107.7 . .

loop_
_geom_bond_atom_site_label_1
_geom_bond_atom_site_label_2
_geom_bond_distance
_geom_bond_site_symmetry_2
O1 C21 1.416(6) .
O1 H1A 0.8200 .
O2 C3 1.212(6) .
O3 C17 1.439(6) .
O3 H3A 0.8200 .
O1A C21A 1.405(7) .
O1A H1AA 0.8200 .
O2A C3A 1.217(6) .
O3A C17A 1.437(6) .
O3A H3AA 0.8200 .
C1 C2 1.321(7) .
C1 C10 1.506(7) .
C1 H1B 0.9300 .
C2 C3 1.476(8) .
C2 C21 1.497(8) .
C3 C4 1.497(8) .
C4 C5 1.507(7) .
C4 H4A 0.9700 .
C4 H4B 0.9700 .
C5 C6 1.521(7) .
C5 C10 1.541(7) .
C5 H5A 0.9800 .
C6 C7 1.525(8) .
C6 H6A 0.9700 .
C6 H6B 0.9700 .
C7 C8 1.530(7) .
C7 H7A 0.9700 .
C7 H7B 0.9700 .
C8 C14 1.497(8) .
C8 C9 1.542(7) .
C8 H8A 0.9800 .
C9 C11 1.529(7) .
C9 C10 1.547(7) .
C9 H9A 0.9800 .
C10 C19 1.544(8) .
C11 C12 1.523(8) .
C11 H11A 0.9700 .
C11 H11B 0.9700 .
C12 C13 1.519(8) .
C12 H12C 0.9700 .
C12 H12D 0.9700 .
C13 C14 1.531(7) .
C13 C18 1.533(8) .
C13 C17 1.540(8) .
C14 C15 1.537(7) .
C14 H14B 0.9800 .
C15 C16 1.532(8) .
C15 H15C 0.9700 .
C15 H15D 0.9700 .
C16 C17 1.539(9) .
C16 H16C 0.9700 .
C16 H16D 0.9700 .
C17 C20 1.518(9) .
C18 H18D 0.9600 .
C18 H18E 0.9600 .
C18 H18F 0.9600 .
C19 H19D 0.9600 .
C19 H19E 0.9600 .
C19 H19F 0.9600 .
C20 H20D 0.9600 .
C20 H20E 0.9600 .
C20 H20F 0.9600 .
C21 H21A 0.9700 .
C21 H21B 0.9700 .
C1A C2A 1.319(7) .
C1A C10A 1.518(7) .
C1A H1AB 0.9300 .
C2A C3A 1.473(7) .
C2A C21A 1.514(7) .
C3A C4A 1.497(7) .
C4A C5A 1.524(7) .
C4A H4AA 0.9700 .
C4A H4AB 0.9700 .
C5A C6A 1.532(6) .
C5A C10A 1.551(7) .
C5A H5AA 0.9800 .
C6A C7A 1.506(7) .
C6A H6AA 0.9700 .
C6A H6AB 0.9700 .
C7A C8A 1.524(6) .
C7A H7AA 0.9700 .
C7A H7AB 0.9700 .
C8A C14A 1.519(7) .
C8A C9A 1.547(6) .
C8A H8AA 0.9800 .
C9A C11A 1.546(7) .
C9A C10A 1.552(7) .
C9A H9AA 0.9800 .
C10A C19A 1.527(8) .
C11A C12A 1.516(7) .
C11A H11C 0.9700 .
C11A H11D 0.9700 .
C12A C13A 1.524(6) .
C12A H12A 0.9700 .
C12A H12B 0.9700 .
C13A C18A 1.532(8) .
C13A C14A 1.533(6) .
C13A C17A 1.551(7) .
C14A C15A 1.532(6) .
C14A H14A 0.9800 .
C15A C16A 1.536(7) .
C15A H15A 0.9700 .
C15A H15B 0.9700 .
C16A C17A 1.523(7) .
C16A H16A 0.9700 .
C16A H16B 0.9700 .
C17A C20A 1.514(8) .
C18A H18A 0.9600 .
C18A H18B 0.9600 .
C18A H18C 0.9600 .
C19A H19A 0.9600 .
C19A H19B 0.9600 .
C19A H19C 0.9600 .
C20A H20A 0.9600 .
C20A H20B 0.9600 .
C20A H20C 0.9600 .
C21A H21C 0.9700 .
C21A H21D 0.9700 .

loop_
_geom_torsion_atom_site_label_1
_geom_torsion_atom_site_label_2
_geom_torsion_atom_site_label_3
_geom_torsion_atom_site_label_4
_geom_torsion
_geom_torsion_site_symmetry_1
_geom_torsion_site_symmetry_2
_geom_torsion_site_symmetry_3
_geom_torsion_site_symmetry_4
C10 C1 C2 C3 -0.3(9) . . . .
C10 C1 C2 C21 177.7(6) . . . .
C1 C2 C3 O2 -179.4(6) . . . .
C21 C2 C3 O2 2.5(8) . . . .
C1 C2 C3 C4 1.3(8) . . . .
C21 C2 C3 C4 -176.9(5) . . . .
O2 C3 C4 C5 151.7(5) . . . .
C2 C3 C4 C5 -29.0(7) . . . .
C3 C4 C5 C6 -175.7(5) . . . .
C3 C4 C5 C10 55.5(7) . . . .
C4 C5 C6 C7 173.3(5) . . . .
C10 C5 C6 C7 -58.4(7) . . . .
C5 C6 C7 C8 55.0(7) . . . .
C6 C7 C8 C14 -177.2(5) . . . .
C6 C7 C8 C9 -54.1(7) . . . .
C14 C8 C9 C11 -50.7(7) . . . .
C7 C8 C9 C11 -175.0(6) . . . .
C14 C8 C9 C10 179.5(5) . . . .
C7 C8 C9 C10 55.2(7) . . . .
C2 C1 C10 C5 25.4(8) . . . .
C2 C1 C10 C19 -94.9(7) . . . .
C2 C1 C10 C9 143.8(6) . . . .
C4 C5 C10 C1 -51.6(6) . . . .
C6 C5 C10 C1 179.4(5) . . . .
C4 C5 C10 C19 64.3(6) . . . .
C6 C5 C10 C19 -64.7(6) . . . .
C4 C5 C10 C9 -172.7(4) . . . .
C6 C5 C10 C9 58.3(7) . . . .
C11 C9 C10 C1 57.7(6) . . . .
C8 C9 C10 C1 -173.7(5) . . . .
C11 C9 C10 C5 175.6(5) . . . .
C8 C9 C10 C5 -55.8(6) . . . .
C11 C9 C10 C19 -60.5(6) . . . .
C8 C9 C10 C19 68.0(6) . . . .
C8 C9 C11 C12 49.9(7) . . . .
C10 C9 C11 C12 178.2(5) . . . .
C9 C11 C12 C13 -53.6(7) . . . .
C11 C12 C13 C14 56.4(7) . . . .
C11 C12 C13 C18 -64.4(6) . . . .
C11 C12 C13 C17 170.7(5) . . . .
C7 C8 C14 C13 -177.7(5) . . . .
C9 C8 C14 C13 58.0(6) . . . .
C7 C8 C14 C15 -55.1(7) . . . .
C9 C8 C14 C15 -179.4(5) . . . .
C12 C13 C14 C8 -60.8(7) . . . .
C18 C13 C14 C8 59.2(6) . . . .
C17 C13 C14 C8 174.3(5) . . . .
C12 C13 C14 C15 168.6(5) . . . .
C18 C13 C14 C15 -71.3(6) . . . .
C17 C13 C14 C15 43.8(6) . . . .
C8 C14 C15 C16 -159.6(6) . . . .
C13 C14 C15 C16 -32.0(7) . . . .
C14 C15 C16 C17 7.9(7) . . . .
C15 C16 C17 O3 139.8(5) . . . .
C15 C16 C17 C20 -104.6(6) . . . .
C15 C16 C17 C13 18.9(7) . . . .
C12 C13 C17 O3 84.2(6) . . . .
C14 C13 C17 O3 -158.5(5) . . . .
C18 C13 C17 O3 -41.4(6) . . . .
C12 C13 C17 C20 -33.5(7) . . . .
C14 C13 C17 C20 83.8(6) . . . .
C18 C13 C17 C20 -159.1(6) . . . .
C12 C13 C17 C16 -155.6(5) . . . .
C14 C13 C17 C16 -38.2(6) . . . .
C18 C13 C17 C16 78.8(6) . . . .
C1 C2 C21 O1 9.2(9) . . . .
C3 C2 C21 O1 -172.7(5) . . . .
C10A C1A C2A C3A -0.1(9) . . . .
C10A C1A C2A C21A 176.9(5) . . . .
C1A C2A C3A O2A 172.0(6) . . . .
C21A C2A C3A O2A -5.3(8) . . . .
C1A C2A C3A C4A -7.3(8) . . . .
C21A C2A C3A C4A 175.4(5) . . . .
O2A C3A C4A C5A 161.4(5) . . . .
C2A C3A C4A C5A -19.4(7) . . . .
C3A C4A C5A C6A 178.5(4) . . . .
C3A C4A C5A C10A 52.2(6) . . . .
C4A C5A C6A C7A 176.7(4) . . . .
C10A C5A C6A C7A -57.3(6) . . . .
C5A C6A C7A C8A 56.2(6) . . . .
C6A C7A C8A C14A -178.9(4) . . . .
C6A C7A C8A C9A -58.0(6) . . . .
C14A C8A C9A C11A -50.3(6) . . . .
C7A C8A C9A C11A -172.0(5) . . . .
C14A C8A C9A C10A -178.4(4) . . . .
C7A C8A C9A C10A 59.8(6) . . . .
C2A C1A C10A C19A -89.4(6) . . . .
C2A C1A C10A C5A 31.5(7) . . . .
C2A C1A C10A C9A 148.0(5) . . . .
C4A C5A C10A C1A -55.8(5) . . . .
C6A C5A C10A C1A 178.0(5) . . . .
C4A C5A C10A C19A 60.7(6) . . . .
C6A C5A C10A C19A -65.5(6) . . . .
C4A C5A C10A C9A -175.1(4) . . . .
C6A C5A C10A C9A 58.7(5) . . . .
C11A C9A C10A C1A 58.3(6) . . . .
C8A C9A C10A C1A -174.8(4) . . . .
C11A C9A C10A C19A -61.3(6) . . . .
C8A C9A C10A C19A 65.6(5) . . . .
C11A C9A C10A C5A 173.7(4) . . . .
C8A C9A C10A C5A -59.4(5) . . . .
C8A C9A C11A C12A 50.1(7) . . . .
C10A C9A C11A C12A 175.9(5) . . . .
C9A C11A C12A C13A -54.7(7) . . . .
C11A C12A C13A C18A -64.2(6) . . . .
C11A C12A C13A C14A 58.7(6) . . . .
C11A C12A C13A C17A 170.8(5) . . . .
C7A C8A C14A C15A -60.1(6) . . . .
C9A C8A C14A C15A 178.7(5) . . . .
C7A C8A C14A C13A 179.2(4) . . . .
C9A C8A C14A C13A 58.0(6) . . . .
C12A C13A C14A C8A -62.1(6) . . . .
C18A C13A C14A C8A 58.7(5) . . . .
C17A C13A C14A C8A 174.7(4) . . . .
C12A C13A C14A C15A 169.2(5) . . . .
C18A C13A C14A C15A -69.9(5) . . . .
C17A C13A C14A C15A 46.0(5) . . . .
C8A C14A C15A C16A -156.7(5) . . . .
C13A C14A C15A C16A -31.2(6) . . . .
C14A C15A C16A C17A 4.1(7) . . . .
C15A C16A C17A O3A 143.4(5) . . . .
C15A C16A C17A C20A -99.8(6) . . . .
C15A C16A C17A C13A 24.1(6) . . . .
C12A C13A C17A O3A 82.7(6) . . . .
C18A C13A C17A O3A -42.5(6) . . . .
C14A C13A C17A O3A -161.2(4) . . . .
C12A C13A C17A C20A -36.9(7) . . . .
C18A C13A C17A C20A -162.1(5) . . . .
C14A C13A C17A C20A 79.2(5) . . . .
C12A C13A C17A C16A -158.9(5) . . . .
C18A C13A C17A C16A 76.0(5) . . . .
C14A C13A C17A C16A -42.7(5) . . . .
C1A C2A C21A O1A 18.2(8) . . . .
C3A C2A C21A O1A -164.7(5) . . . .
